data_7710176
loop_
_publ_author_name
'Zarroug, Rim'
'Artetxe, Be\~nat'
'Ayed, Brahim'
'L\'opez, Xavier'
'Ribeiro, N\'adia'
'Correia, Isabel'
'Pessoa, Jo\~ao Costa'

_publ_section_title
;
 New phosphotetradecavanadate hybrids: crystal structure, DFT analysis,
 stability and binding interactions with bio-macromolecules
;
_journal_name_full 'Dalton Transactions'
_journal_paper_doi 10.1039/D2DT00690A
_journal_year 2022
_chemical_formula_moiety 'H4 O42 P V14, 5(H2 O), 5(C6 H8 N)'
_chemical_formula_sum 'C30 H54 N5 O47 P V14'
_chemical_formula_weight 1980.91
_space_group_IT_number 14
_space_group_name_Hall '-P 2ybc'
_space_group_name_H-M_alt 'P 1 21/c 1'
_symmetry_cell_setting monoclinic
_symmetry_Int_Tables_number 14
_symmetry_space_group_name_Hall '-P 2ybc'
_symmetry_space_group_name_H-M 'P 1 21/c 1'
_atom_sites_solution_hydrogens mixed
_audit_creation_date 2022-04-29T12:03:05-00:00
_audit_creation_method 'WinGX routine CIF_UPDATE'
_audit_update_record
;
2022-05-02 deposited with the CCDC.	2022-05-03 downloaded from the CCDC.
;
_cell_angle_alpha 90
_cell_angle_beta 115.364(2)
_cell_angle_gamma 90
_cell_formula_units_Z 4
_cell_length_a 14.0745(3)
_cell_length_b 34.2555(5)
_cell_length_c 14.1623(3)
_cell_measurement_reflns_used 14947
_cell_measurement_temperature 100(2)
_cell_measurement_theta_max 27.149
_cell_measurement_theta_min 1.988
_cell_volume 6169.9(2)
_computing_cell_refinement 'CrysAlisPro 1.171.39.46 (Rigaku OD, 2018)'
_computing_data_collection 'CrysAlisPro 1.171.39.46 (Rigaku OD, 2018)'
_computing_data_reduction 'CrysAlisPro 1.171.39.46 (Rigaku OD, 2018)'
_computing_molecular_graphics 'Olex2 1.5 (Dolomanov et al., 2009)'
_computing_publication_material 'Olex2 1.5 (Dolomanov et al., 2009)'
_computing_structure_refinement 'SHELXL 2018/3 (Sheldrick, 2015)'
_computing_structure_solution 'SHELXT 2018/2 (Sheldrick, 2018)'
_diffrn_ambient_environment N~2~
_diffrn_ambient_temperature 100(2)
_diffrn_detector 'CCD plate'
_diffrn_detector_area_resol_mean 16.2439
_diffrn_detector_type Eos
_diffrn_measured_fraction_theta_full 1
_diffrn_measured_fraction_theta_max 0.999
_diffrn_measurement_device 'four-circle diffractometer'
_diffrn_measurement_device_type 'SuperNova, Single source at offset/far, Eos'
_diffrn_measurement_method '\w scans'
_diffrn_orient_matrix_type 'CrysAlisPro convention (1999,Acta A55,543-557)'
_diffrn_orient_matrix_UB_11 0.0435844
_diffrn_orient_matrix_UB_12 -0.0009598
_diffrn_orient_matrix_UB_13 0.0497323
_diffrn_orient_matrix_UB_21 -0.032092
_diffrn_orient_matrix_UB_22 0.0069139
_diffrn_orient_matrix_UB_23 0.0237754
_diffrn_orient_matrix_UB_31 -0.0134435
_diffrn_orient_matrix_UB_32 -0.0194893
_diffrn_orient_matrix_UB_33 0.0059438
_diffrn_radiation_monochromator mirror
_diffrn_radiation_probe x-ray
_diffrn_radiation_type MoK\a
_diffrn_radiation_wavelength 0.71073
_diffrn_reflns_av_R_equivalents 0.0809
_diffrn_reflns_av_unetI/netI 0.1119
_diffrn_reflns_Laue_measured_fraction_full 1
_diffrn_reflns_Laue_measured_fraction_max 0.999
_diffrn_reflns_limit_h_max 17
_diffrn_reflns_limit_h_min -17
_diffrn_reflns_limit_k_max 41
_diffrn_reflns_limit_k_min -40
_diffrn_reflns_limit_l_max 17
_diffrn_reflns_limit_l_min -16
_diffrn_reflns_number 45032
_diffrn_reflns_point_group_measured_fraction_full 1
_diffrn_reflns_point_group_measured_fraction_max 0.999
_diffrn_reflns_theta_full 25.242
_diffrn_reflns_theta_max 25.497
_diffrn_reflns_theta_min 1.699
_diffrn_source 'micro-focus sealed X-ray tube'
_diffrn_source_type 'SuperNova (Mo) X-ray Source'
_exptl_absorpt_coefficient_mu 2.153
_exptl_absorpt_correction_T_max 1
_exptl_absorpt_correction_T_min 0.7845
_exptl_absorpt_correction_type multi-scan
_exptl_absorpt_process_details
;
        CrysAlisPro 1.171.39.46 (Rigaku Oxford Diffraction, 2018)
        Empirical absorption correction using spherical harmonics,
 implemented in SCALE3 ABSPACK scaling algorithm.
;
_exptl_crystal_colour brown
_exptl_crystal_density_diffrn 2.133
_exptl_crystal_description block
_exptl_crystal_F_000 3928
_exptl_crystal_size_max 0.25
_exptl_crystal_size_mid 0.24
_exptl_crystal_size_min 0.23
_refine_diff_density_max 2.3
_refine_diff_density_min -0.842
_refine_diff_density_rms 0.134
_refine_ls_extinction_method none
_refine_ls_goodness_of_fit_ref 1.071
_refine_ls_hydrogen_treatment mixed
_refine_ls_matrix_type full
_refine_ls_number_parameters 914
_refine_ls_number_reflns 11472
_refine_ls_number_restraints 50
_refine_ls_restrained_S_all 1.073
_refine_ls_R_factor_all 0.0738
_refine_ls_R_factor_gt 0.0562
_refine_ls_shift/su_max 0.001
_refine_ls_shift/su_mean 0
_refine_ls_structure_factor_coef Fsqd
_refine_ls_weighting_details 'w=1/[\s^2^(Fo^2^)+(0.0437P)^2^+25.6769P] where P=(Fo^2^+2Fc^2^)/3'
_refine_ls_weighting_scheme calc
_refine_ls_wR_factor_gt 0.1295
_refine_ls_wR_factor_ref 0.1429
_reflns_Friedel_coverage 0
_reflns_number_gt 9024
_reflns_number_total 11472
_reflns_threshold_expression 'I > 2\s(I)'
_cod_data_source_file d2dt00690a2.cif
_cod_data_source_block rim4
_cod_database_code 7710176

loop_
_symmetry_equiv_pos_as_xyz
'x, y, z'
'-x, y+1/2, -z+1/2'
'-x, -y, -z'
'x, -y-1/2, z-1/2'

loop_
_atom_site_label
_atom_site_type_symbol
_atom_site_fract_x
_atom_site_fract_y
_atom_site_fract_z
_atom_site_U_iso_or_equiv
_atom_site_adp_type
_atom_site_occupancy
_atom_site_site_symmetry_order
_atom_site_calc_flag
_atom_site_refinement_flags_posn
_atom_site_refinement_flags_adp
_atom_site_refinement_flags_occupancy
_atom_site_disorder_assembly
_atom_site_disorder_group
V1 V 0.52021(7) 0.37872(3) 0.52903(7) 0.0125(2) Uani 1 1 d . . . . .
V2 V 0.67933(7) 0.29462(3) 0.62119(7) 0.0126(2) Uani 1 1 d . . . . .
V3 V 0.58678(7) 0.30972(3) 0.35573(7) 0.0139(2) Uani 1 1 d . . . . .
V4 V 0.86379(7) 0.34653(3) 0.79578(7) 0.0147(2) Uani 1 1 d . . . . .
V5 V 0.92471(7) 0.29100(3) 0.62446(7) 0.0150(2) Uani 1 1 d . . . . .
V6 V 0.70685(8) 0.43112(3) 0.69828(7) 0.0164(2) Uani 1 1 d . . . . .
V7 V 0.95467(8) 0.43702(3) 0.70265(8) 0.0180(2) Uani 1 1 d . . . . .
V8 V 0.49590(8) 0.38867(3) 0.31074(7) 0.0160(2) Uani 1 1 d . . . . .
V9 V 0.83438(8) 0.31733(3) 0.36309(7) 0.0163(2) Uani 1 1 d . . . . .
V10 V 1.02795(8) 0.38039(3) 0.54302(8) 0.0185(2) Uani 1 1 d . . . . .
V11 V 0.67266(8) 0.38729(3) 0.25577(7) 0.0180(2) Uani 1 1 d . . . . .
V12 V 0.61909(8) 0.45501(3) 0.43920(8) 0.0182(2) Uani 1 1 d . . . . .
V13 V 1.04815(8) 0.35902(3) 0.74948(8) 0.0195(2) Uani 1 1 d . . . . .
V14 V 0.86369(8) 0.44964(3) 0.43507(8) 0.0218(2) Uani 1 1 d . . . . .
P P 0.77175(11) 0.37284(4) 0.53042(10) 0.0110(3) Uani 1 1 d . . . . .
O1 O 0.5593(3) 0.35479(11) 0.2508(3) 0.0149(8) Uani 1 1 d . . . . .
O2 O 0.4958(3) 0.41896(11) 0.4246(3) 0.0174(9) Uani 1 1 d . . . . .
O3 O 0.8018(3) 0.33966(11) 0.6117(3) 0.0122(8) Uani 1 1 d . . . . .
O4 O 0.5086(3) 0.34782(11) 0.3990(3) 0.0136(8) Uani 1 1 d . . . . .
O5 O 1.0645(3) 0.40289(12) 0.6792(3) 0.0202(9) Uani 1 1 d . . . . .
O6 O 0.6367(3) 0.28755(11) 0.4772(3) 0.0143(8) Uani 1 1 d . . . . .
O7 O 0.6858(3) 0.39808(11) 0.5388(3) 0.0124(8) Uani 1 1 d . . . . .
O8 O 0.8111(3) 0.26499(11) 0.6398(3) 0.0149(8) Uani 1 1 d D . . . .
H8 H 0.838(5) 0.2481(15) 0.688(4) 0.03(2) Uiso 1 1 d D . . . .
O9 O 0.7313(3) 0.35414(11) 0.4211(3) 0.0134(8) Uani 1 1 d . . . . .
O10 O 0.9588(3) 0.38911(12) 0.7809(3) 0.0170(9) Uani 1 1 d . . . . .
O11 O 0.8673(3) 0.39869(11) 0.5496(3) 0.0142(8) Uani 1 1 d . . . . .
O12 O 0.7696(3) 0.38893(12) 0.7689(3) 0.0164(8) Uani 1 1 d . . . . .
O13 O 0.6928(3) 0.29085(12) 0.3161(3) 0.0173(9) Uani 1 1 d D . . . .
H13 H 0.674(4) 0.2748(13) 0.265(3) 0.006(14) Uiso 1 1 d D . . . .
O14 O 0.4940(3) 0.28134(12) 0.2826(3) 0.0182(9) Uani 1 1 d . . . . .
O15 O 0.8707(3) 0.28807(12) 0.4894(3) 0.0169(9) Uani 1 1 d . . . . .
O16 O 1.0182(3) 0.33306(12) 0.6267(3) 0.0177(9) Uani 1 1 d . . . . .
O17 O 0.9676(3) 0.31620(12) 0.7696(3) 0.0169(9) Uani 1 1 d . . . . .
O18 O 0.5966(3) 0.42308(12) 0.3168(3) 0.0176(9) Uani 1 1 d . . . . .
O19 O 0.7686(3) 0.31009(12) 0.7661(3) 0.0175(9) Uani 1 1 d . . . . .
O20 O 0.7555(3) 0.35116(13) 0.2463(3) 0.0211(9) Uani 1 1 d . . . . .
O21 O 0.6237(3) 0.25793(12) 0.6493(3) 0.0186(9) Uani 1 1 d . . . . .
O22 O 0.5689(3) 0.40704(12) 0.6406(3) 0.0183(9) Uani 1 1 d . . . . .
O23 O 0.4026(3) 0.37046(11) 0.5147(3) 0.0168(8) Uani 1 1 d . . . . .
O24 O 0.9433(3) 0.46860(12) 0.5860(3) 0.0224(9) Uani 1 1 d D . . . .
H24 H 1.003(3) 0.4795(18) 0.601(5) 0.025(18) Uiso 1 1 d D . . . .
O25 O 0.5911(3) 0.33240(11) 0.5999(3) 0.0140(8) Uani 1 1 d . . . . .
O26 O 0.8363(3) 0.44966(12) 0.7027(3) 0.0186(9) Uani 1 1 d . . . . .
O27 O 0.9386(3) 0.34832(12) 0.4270(3) 0.0194(9) Uani 1 1 d . . . . .
O28 O 0.9950(3) 0.42276(12) 0.4679(3) 0.0216(9) Uani 1 1 d . . . . .
O29 O 0.6375(3) 0.46672(12) 0.5790(3) 0.0211(9) Uani 1 1 d D . . . .
H29 H 0.643(7) 0.4910(8) 0.593(7) 0.06(3) Uiso 1 1 d D . . . .
O30 O 0.9177(3) 0.34495(12) 0.9207(3) 0.0213(9) Uani 1 1 d . . . . .
O31 O 1.0082(3) 0.25611(12) 0.6640(3) 0.0204(9) Uani 1 1 d . . . . .
O32 O 0.6959(3) 0.45812(12) 0.7849(3) 0.0239(10) Uani 1 1 d . . . . .
O33 O 0.7875(3) 0.42181(13) 0.3305(3) 0.0235(10) Uani 1 1 d . . . . .
O34 O 0.5495(3) 0.49225(12) 0.3837(3) 0.0252(10) Uani 1 1 d . . . . .
O35 O 0.8762(3) 0.28865(13) 0.2987(3) 0.0218(9) Uani 1 1 d . . . . .
O36 O 1.0400(3) 0.46266(13) 0.7939(3) 0.0262(10) Uani 1 1 d . . . . .
O37 O 0.6246(3) 0.40468(13) 0.1402(3) 0.0257(10) Uani 1 1 d . . . . .
O38 O 0.7437(3) 0.46705(12) 0.4545(3) 0.0221(9) Uani 1 1 d . . . . .
O39 O 1.1424(3) 0.37122(13) 0.5507(3) 0.0240(10) Uani 1 1 d . . . . .
O40 O 0.3801(3) 0.39667(13) 0.2191(3) 0.0224(9) Uani 1 1 d . . . . .
O41 O 0.8882(3) 0.48813(13) 0.3835(3) 0.0299(11) Uani 1 1 d . . . . .
O42 O 1.1619(3) 0.35126(14) 0.8451(3) 0.0278(10) Uani 1 1 d . . . . .
OW3 O 0.7527(4) 0.21569(14) 0.4400(4) 0.0268(10) Uiso 1 1 d D . . . .
HW3A H 0.798(15) 0.234(5) 0.453(19) 0.37(14) Uiso 1 1 d D . . . .
HW3B H 0.75(2) 0.203(7) 0.386(14) 0.40(16) Uiso 1 1 d D . . . .
OW4 O 0.6760(4) 0.39009(17) 0.9121(4) 0.0437(13) Uiso 1 1 d D . . . .
HW4A H 0.650(11) 0.370(3) 0.872(10) 0.2 Uiso 1 1 d D U . . .
HW4B H 0.727(9) 0.400(4) 0.899(11) 0.2 Uiso 1 1 d D U . . .
N5 N 0.5503(5) 0.19281(19) 0.3632(5) 0.0432(16) Uani 1 1 d . . . . .
H5 H 0.604637 0.206866 0.374042 0.052 Uiso 1 1 calc R U . . .
C25 C 0.5235(6) 0.1882(2) 0.4429(6) 0.0421(19) Uani 1 1 d . . . . .
H25 H 0.564009 0.199159 0.507906 0.051 Uiso 1 1 calc R U . . .
C26 C 0.4331(6) 0.1665(3) 0.4260(6) 0.044(2) Uani 1 1 d . . . . .
C27 C 0.3782(6) 0.1510(3) 0.3285(6) 0.044(2) Uani 1 1 d . . . . .
H27 H 0.317282 0.136854 0.314973 0.052 Uiso 1 1 calc R U . . .
C28 C 0.4099(6) 0.1556(2) 0.2495(6) 0.0404(19) Uani 1 1 d . . . . .
H28 H 0.371933 0.144328 0.184347 0.049 Uiso 1 1 calc R U . . .
C29 C 0.4989(6) 0.1772(2) 0.2690(6) 0.0415(19) Uani 1 1 d . . . . .
H29A H 0.522374 0.180779 0.217428 0.05 Uiso 1 1 calc R U . . .
C30 C 0.4025(7) 0.1602(3) 0.5143(6) 0.052(2) Uani 1 1 d . U . . .
H30A H 0.439689 0.178332 0.569467 0.078 Uiso 1 1 calc R U . . .
H30B H 0.420194 0.133986 0.540167 0.078 Uiso 1 1 calc R U . . .
H30C H 0.328219 0.164091 0.489662 0.078 Uiso 1 1 calc R U . . .
HW2B H 0.625(7) 0.555(4) 0.595(11) 0.20(7) Uiso 1 1 d D . . . .
OW1 O 0.8031(4) 0.34353(14) 0.0828(4) 0.0278(10) Uiso 1 1 d D . . . .
HW1A H 0.791(7) 0.323(2) 0.057(6) 0.07(3) Uiso 1 1 d D . . . .
HW1B H 0.789(7) 0.346(4) 0.137(5) 0.24(9) Uiso 1 1 d D . . . .
OW2 O 0.6846(4) 0.54255(14) 0.6256(4) 0.0279(10) Uiso 1 1 d D . . . .
HW2A H 0.725(11) 0.556(4) 0.606(12) 0.2 Uiso 1 1 d D U . . .
OW5 O 0.8288(5) 0.54394(17) 0.5500(5) 0.0487(14) Uiso 1 1 d D . . . .
N4 N 0.5026(6) 0.5645(2) 0.1521(7) 0.055(2) Uani 1 1 d . . . . .
H4 H 0.437(8) 0.574(3) 0.131(8) 0.09(4) Uiso 1 1 d . . . . .
C19 C 0.5333(8) 0.5608(3) 0.0767(8) 0.070(3) Uani 1 1 d . . . . .
H19 H 0.487185 0.56645 0.007987 0.084 Uiso 1 1 calc R U . . .
C20 C 0.6342(8) 0.5487(3) 0.1006(8) 0.065(3) Uani 1 1 d . U . . .
C21 C 0.7008(7) 0.5403(3) 0.2025(7) 0.066(3) Uani 1 1 d . U . . .
H21 H 0.769543 0.532456 0.219762 0.079 Uiso 1 1 calc R U . . .
C22 C 0.6657(8) 0.5434(3) 0.2789(7) 0.064(3) Uani 1 1 d . . . . .
H22 H 0.709163 0.536877 0.347748 0.077 Uiso 1 1 calc DR U . . .
C23 C 0.5634(7) 0.5567(2) 0.2510(7) 0.052(2) Uani 1 1 d . . . . .
H23 H 0.538377 0.559955 0.301553 0.062 Uiso 1 1 calc R U . . .
C24 C 0.6684(11) 0.5438(4) 0.0110(11) 0.117(5) Uani 1 1 d . U . . .
H24A H 0.643486 0.565559 -0.035943 0.175 Uiso 1 1 calc R U . . .
H24B H 0.639233 0.520065 -0.026371 0.175 Uiso 1 1 calc R U . . .
H24C H 0.743741 0.542654 0.039575 0.175 Uiso 1 1 calc R U . . .
N1 N 1.0143(5) 0.34495(17) 0.1915(4) 0.0294(13) Uani 1 1 d . . . . .
H1 H 0.938(6) 0.346(2) 0.155(6) 0.04(2) Uiso 1 1 d D . . . .
C1 C 1.0729(5) 0.3299(2) 0.1466(5) 0.0301(15) Uani 1 1 d . . . . .
H1A H 1.040139 0.318591 0.080743 0.036 Uiso 1 1 calc R U . . .
C2 C 1.1807(5) 0.3311(2) 0.1969(5) 0.0303(15) Uani 1 1 d . . . . .
C3 C 1.2258(5) 0.3484(2) 0.2947(5) 0.0321(16) Uani 1 1 d . . . . .
H3 H 1.298649 0.349876 0.33031 0.039 Uiso 1 1 calc R U . . .
C4 C 1.1644(6) 0.3633(3) 0.3398(6) 0.048(2) Uani 1 1 d . . . . .
H4A H 1.195001 0.374671 0.405685 0.057 Uiso 1 1 calc R U . . .
C5 C 1.0569(6) 0.3611(3) 0.2857(6) 0.043(2) Uani 1 1 d . . . . .
H5A H 1.014109 0.370875 0.315169 0.052 Uiso 1 1 calc R U . . .
C6 C 1.2472(7) 0.3146(3) 0.1466(7) 0.055(2) Uani 1 1 d . U . . .
H6A H 1.32021 0.318053 0.192662 0.083 Uiso 1 1 calc R U . . .
H6B H 1.231349 0.328076 0.082047 0.083 Uiso 1 1 calc R U . . .
H6C H 1.232281 0.28734 0.132879 0.083 Uiso 1 1 calc R U . . .
N2 N 1.1024(4) 0.23444(16) 0.4004(4) 0.0271(13) Uani 1 1 d . . . . .
H2 H 1.057508 0.217839 0.360153 0.032 Uiso 1 1 calc R U . . .
C7 C 1.1936(5) 0.2392(2) 0.3915(5) 0.0270(15) Uani 1 1 d . . . . .
H7 H 1.20494 0.225344 0.340835 0.032 Uiso 1 1 calc R U . . .
C8 C 1.2689(5) 0.26409(19) 0.4558(5) 0.0281(15) Uani 1 1 d . . . . .
C9 C 1.2443(6) 0.2868(2) 0.5226(6) 0.045(2) Uani 1 1 d . . . . .
H9 H 1.290941 0.30596 0.562595 0.054 Uiso 1 1 calc R U . . .
C10 C 1.1504(6) 0.2813(2) 0.5305(7) 0.046(2) Uani 1 1 d . . . . .
H10 H 1.135563 0.295914 0.577825 0.055 Uiso 1 1 calc R U . . .
C11 C 1.0791(5) 0.2540(2) 0.4681(5) 0.0301(16) Uani 1 1 d . . . . .
H11 H 1.016359 0.249593 0.473355 0.036 Uiso 1 1 calc R U . . .
C12 C 1.3726(6) 0.2687(2) 0.4508(7) 0.044(2) Uani 1 1 d . . . . .
H12A H 1.370846 0.25493 0.390942 0.066 Uiso 1 1 calc R U . . .
H12B H 1.427518 0.258136 0.513063 0.066 Uiso 1 1 calc R U . . .
H12C H 1.385834 0.295851 0.445019 0.066 Uiso 1 1 calc R U . . .
N3 N 0.8616(5) 0.54971(18) 0.8108(5) 0.0413(16) Uani 1 1 d . . . . .
H3A H 0.805264 0.544609 0.755545 0.05 Uiso 1 1 calc R U . . .
C13 C 0.9539(6) 0.5438(2) 0.8074(6) 0.043(2) Uani 1 1 d . . . . .
H13A H 0.955583 0.534164 0.746706 0.052 Uiso 1 1 calc R U . . .
C14 C 1.0460(7) 0.5518(2) 0.8926(7) 0.051(2) Uani 1 1 d . . . . .
C15 C 1.0394(7) 0.5650(2) 0.9834(6) 0.051(2) Uani 1 1 d . . . . .
H15 H 1.100112 0.569876 1.043849 0.061 Uiso 1 1 calc R U . . .
C16 C 0.9407(8) 0.5706(3) 0.9818(7) 0.061(3) Uani 1 1 d . . . . .
H16 H 0.93587 0.579628 1.041446 0.074 Uiso 1 1 calc R U . . .
C17 C 0.8510(7) 0.5630(3) 0.8940(6) 0.051(2) Uani 1 1 d . . . . .
H17 H 0.784976 0.566902 0.89247 0.061 Uiso 1 1 calc R U . . .
C18 C 1.1505(8) 0.5467(3) 0.8890(9) 0.081(4) Uani 1 1 d . . . . .
H18A H 1.139697 0.542929 0.817933 0.122 Uiso 1 1 calc R U . . .
H18B H 1.185846 0.524364 0.929879 0.122 Uiso 1 1 calc R U . . .
H18C H 1.192727 0.569579 0.916863 0.122 Uiso 1 1 calc R U . . .
HW5A H 0.786(3) 0.5548(11) 0.4928(16) 0.027(18) Uiso 1 1 d D . . . .
HW5B H 0.890(2) 0.5544(17) 0.561(4) 0.03 Uiso 1 1 d D U . . .

loop_
_atom_site_aniso_label
_atom_site_aniso_U_11
_atom_site_aniso_U_22
_atom_site_aniso_U_33
_atom_site_aniso_U_23
_atom_site_aniso_U_13
_atom_site_aniso_U_12
V1 0.0096(5) 0.0143(5) 0.0126(5) 0.0007(4) 0.0037(4) 0.0014(4)
V2 0.0095(5) 0.0155(5) 0.0124(5) 0.0031(4) 0.0043(4) 0.0022(4)
V3 0.0130(5) 0.0172(5) 0.0112(5) -0.0021(4) 0.0051(4) -0.0053(4)
V4 0.0116(5) 0.0204(5) 0.0114(5) -0.0001(4) 0.0042(4) 0.0021(4)
V5 0.0103(5) 0.0197(5) 0.0150(5) 0.0003(4) 0.0055(4) 0.0026(4)
V6 0.0124(5) 0.0186(5) 0.0171(5) -0.0033(4) 0.0054(4) 0.0018(4)
V7 0.0125(5) 0.0206(6) 0.0189(5) -0.0079(4) 0.0048(4) -0.0055(4)
V8 0.0130(5) 0.0182(5) 0.0149(5) 0.0020(4) 0.0041(4) -0.0023(4)
V9 0.0141(5) 0.0207(5) 0.0135(5) -0.0060(4) 0.0053(4) -0.0045(4)
V10 0.0103(5) 0.0258(6) 0.0187(5) -0.0046(4) 0.0056(4) -0.0067(4)
V11 0.0165(5) 0.0232(6) 0.0128(5) 0.0004(4) 0.0046(4) -0.0078(4)
V12 0.0178(6) 0.0124(5) 0.0200(5) 0.0004(4) 0.0039(4) -0.0012(4)
V13 0.0112(5) 0.0272(6) 0.0180(5) -0.0046(4) 0.0042(4) 0.0008(4)
V14 0.0167(6) 0.0232(6) 0.0227(5) -0.0001(4) 0.0057(4) -0.0101(5)
P 0.0083(7) 0.0134(7) 0.0092(6) -0.0014(5) 0.0019(5) -0.0024(6)
O1 0.012(2) 0.020(2) 0.0107(18) 0.0000(16) 0.0037(15) -0.0044(17)
O2 0.013(2) 0.017(2) 0.018(2) 0.0025(17) 0.0027(16) -0.0002(17)
O3 0.010(2) 0.010(2) 0.0148(19) 0.0029(15) 0.0040(15) 0.0007(16)
O4 0.011(2) 0.013(2) 0.0147(19) 0.0008(16) 0.0040(15) -0.0015(16)
O5 0.014(2) 0.030(2) 0.014(2) -0.0058(18) 0.0041(16) -0.0057(19)
O6 0.012(2) 0.016(2) 0.0135(19) 0.0015(16) 0.0048(16) 0.0027(17)
O7 0.0092(19) 0.011(2) 0.0133(19) -0.0026(15) 0.0013(15) -0.0022(16)
O8 0.011(2) 0.017(2) 0.016(2) 0.0035(17) 0.0056(16) 0.0040(17)
O9 0.013(2) 0.017(2) 0.0100(18) -0.0025(16) 0.0041(15) -0.0061(17)
O10 0.013(2) 0.023(2) 0.0130(19) -0.0031(17) 0.0033(16) 0.0024(18)
O11 0.012(2) 0.015(2) 0.0157(19) -0.0022(16) 0.0061(16) -0.0058(16)
O12 0.013(2) 0.019(2) 0.017(2) -0.0043(17) 0.0070(16) -0.0001(17)
O13 0.017(2) 0.020(2) 0.016(2) -0.0090(17) 0.0083(17) -0.0059(18)
O14 0.017(2) 0.017(2) 0.018(2) -0.0031(17) 0.0054(17) -0.0072(18)
O15 0.013(2) 0.025(2) 0.016(2) -0.0034(17) 0.0086(16) -0.0006(18)
O16 0.013(2) 0.024(2) 0.016(2) -0.0047(17) 0.0055(16) -0.0011(18)
O17 0.012(2) 0.025(2) 0.0120(19) -0.0026(17) 0.0036(16) 0.0032(18)
O18 0.011(2) 0.019(2) 0.018(2) 0.0027(17) 0.0017(16) -0.0042(17)
O19 0.018(2) 0.020(2) 0.015(2) 0.0003(17) 0.0072(17) 0.0019(18)
O20 0.012(2) 0.034(3) 0.018(2) -0.0014(18) 0.0076(17) -0.0074(19)
O21 0.016(2) 0.019(2) 0.020(2) 0.0074(17) 0.0062(17) 0.0022(18)
O22 0.017(2) 0.019(2) 0.019(2) -0.0040(17) 0.0077(17) 0.0002(18)
O23 0.012(2) 0.018(2) 0.018(2) 0.0001(17) 0.0042(16) -0.0003(17)
O24 0.015(2) 0.021(2) 0.027(2) -0.0022(18) 0.0045(18) -0.0101(19)
O25 0.012(2) 0.016(2) 0.0142(19) 0.0014(16) 0.0055(16) 0.0012(17)
O26 0.015(2) 0.017(2) 0.021(2) -0.0035(17) 0.0038(17) -0.0025(17)
O27 0.013(2) 0.029(2) 0.016(2) -0.0065(18) 0.0058(16) -0.0062(18)
O28 0.016(2) 0.028(2) 0.020(2) -0.0037(18) 0.0069(17) -0.0085(19)
O29 0.020(2) 0.011(2) 0.024(2) -0.0043(18) 0.0016(18) -0.0001(18)
O30 0.016(2) 0.030(2) 0.014(2) -0.0027(18) 0.0026(16) 0.0015(19)
O31 0.013(2) 0.024(2) 0.021(2) -0.0027(18) 0.0046(17) 0.0059(18)
O32 0.021(2) 0.022(2) 0.028(2) -0.0078(19) 0.0093(19) 0.0040(19)
O33 0.021(2) 0.027(2) 0.022(2) 0.0006(18) 0.0084(18) -0.012(2)
O34 0.021(2) 0.014(2) 0.032(2) 0.0033(18) 0.0033(19) -0.0008(19)
O35 0.018(2) 0.029(2) 0.018(2) -0.0084(18) 0.0079(17) -0.0066(19)
O36 0.017(2) 0.028(3) 0.029(2) -0.012(2) 0.0055(19) -0.0065(19)
O37 0.020(2) 0.037(3) 0.019(2) 0.0049(19) 0.0068(18) -0.009(2)
O38 0.023(2) 0.015(2) 0.023(2) -0.0020(17) 0.0057(18) -0.0064(18)
O39 0.014(2) 0.037(3) 0.024(2) -0.005(2) 0.0109(18) -0.007(2)
O40 0.016(2) 0.027(2) 0.022(2) 0.0043(18) 0.0058(17) -0.0002(19)
O41 0.023(3) 0.030(3) 0.029(2) 0.004(2) 0.0042(19) -0.012(2)
O42 0.020(2) 0.038(3) 0.021(2) -0.003(2) 0.0053(18) 0.000(2)
N5 0.037(4) 0.042(4) 0.060(4) -0.004(3) 0.029(3) -0.002(3)
C25 0.027(4) 0.054(5) 0.043(4) -0.002(4) 0.014(3) 0.015(4)
C26 0.023(4) 0.072(6) 0.035(4) -0.002(4) 0.010(3) 0.008(4)
C27 0.029(4) 0.065(6) 0.033(4) 0.008(4) 0.010(3) 0.009(4)
C28 0.041(5) 0.052(5) 0.029(4) 0.006(3) 0.015(3) 0.002(4)
C29 0.048(5) 0.050(5) 0.036(4) -0.004(4) 0.026(4) 0.003(4)
C30 0.046(4) 0.067(4) 0.045(3) -0.001(3) 0.022(3) 0.006(3)
N4 0.046(5) 0.053(5) 0.078(6) 0.023(4) 0.036(4) 0.019(4)
C19 0.064(7) 0.084(8) 0.060(6) 0.036(6) 0.026(5) 0.031(6)
C20 0.065(3) 0.068(3) 0.064(3) 0.0029(19) 0.030(2) 0.0039(19)
C21 0.054(6) 0.099(8) 0.061(6) 0.042(5) 0.040(5) 0.044(5)
C22 0.076(7) 0.074(7) 0.061(6) 0.042(5) 0.048(5) 0.046(6)
C23 0.066(6) 0.054(5) 0.063(6) 0.033(5) 0.054(5) 0.026(5)
C24 0.122(6) 0.127(6) 0.111(6) 0.005(4) 0.059(4) 0.009(4)
N1 0.023(3) 0.031(3) 0.031(3) 0.000(3) 0.009(3) -0.007(3)
C1 0.029(4) 0.028(4) 0.026(3) 0.001(3) 0.005(3) -0.001(3)
C2 0.025(4) 0.031(4) 0.033(4) -0.001(3) 0.010(3) 0.002(3)
C3 0.028(4) 0.045(4) 0.019(3) 0.002(3) 0.005(3) -0.011(3)
C4 0.047(5) 0.075(6) 0.028(4) -0.015(4) 0.023(4) -0.025(5)
C5 0.034(4) 0.071(6) 0.035(4) -0.015(4) 0.024(3) -0.024(4)
C6 0.049(4) 0.059(4) 0.058(4) -0.014(3) 0.022(3) 0.002(3)
N2 0.022(3) 0.031(3) 0.023(3) 0.003(2) 0.004(2) -0.007(2)
C7 0.029(4) 0.028(4) 0.026(3) 0.007(3) 0.014(3) 0.001(3)
C8 0.017(3) 0.024(4) 0.041(4) -0.002(3) 0.010(3) 0.003(3)
C9 0.039(5) 0.038(5) 0.059(5) -0.024(4) 0.022(4) -0.012(4)
C10 0.038(5) 0.045(5) 0.062(5) -0.019(4) 0.028(4) -0.001(4)
C11 0.021(4) 0.033(4) 0.036(4) 0.000(3) 0.012(3) 0.007(3)
C12 0.023(4) 0.038(5) 0.072(6) -0.006(4) 0.021(4) -0.010(4)
N3 0.045(4) 0.035(4) 0.038(4) -0.003(3) 0.012(3) 0.006(3)
C13 0.037(5) 0.031(4) 0.054(5) -0.014(4) 0.011(4) 0.002(4)
C14 0.045(5) 0.032(5) 0.067(6) -0.015(4) 0.015(4) 0.004(4)
C15 0.040(5) 0.044(5) 0.045(5) 0.000(4) -0.004(4) 0.002(4)
C16 0.075(7) 0.069(7) 0.035(5) 0.004(4) 0.018(5) 0.002(6)
C17 0.042(5) 0.070(6) 0.037(5) 0.003(4) 0.013(4) 0.006(5)
C18 0.048(6) 0.062(7) 0.127(10) -0.045(7) 0.032(6) -0.011(5)

loop_
_atom_type_symbol
_atom_type_description
_atom_type_scat_dispersion_real
_atom_type_scat_dispersion_imag
_atom_type_scat_source
C C 0.0033 0.0016 'International Tables Vol C Tables 4.2.6.8 and 6.1.1.4'
H H 0 0 'International Tables Vol C Tables 4.2.6.8 and 6.1.1.4'
N N 0.0061 0.0033 'International Tables Vol C Tables 4.2.6.8 and 6.1.1.4'
O O 0.0106 0.006 'International Tables Vol C Tables 4.2.6.8 and 6.1.1.4'
P P 0.1023 0.0942 'International Tables Vol C Tables 4.2.6.8 and 6.1.1.4'
V V 0.3005 0.5294 'International Tables Vol C Tables 4.2.6.8 and 6.1.1.4'

loop_
_geom_angle_atom_site_label_1
_geom_angle_atom_site_label_2
_geom_angle_atom_site_label_3
_geom_angle
_geom_angle_site_symmetry_1
_geom_angle_site_symmetry_3
_geom_angle_publ_flag
O2 V1 V8 39.14(12) . . ?
O2 V1 O4 76.36(16) . . ?
O2 V1 O7 72.21(14) . . ?
O4 V1 V8 37.35(10) . . ?
O4 V1 O7 84.00(14) . . ?
O7 V1 V8 72.64(9) . . ?
O22 V1 V8 135.18(14) . . ?
O22 V1 O2 99.78(18) . . ?
O22 V1 O4 162.01(17) . . ?
O22 V1 O7 78.13(16) . . ?
O22 V1 O25 94.15(18) . . ?
O23 V1 V8 103.60(14) . . ?
O23 V1 O2 101.11(18) . . ?
O23 V1 O4 96.53(17) . . ?
O23 V1 O7 173.02(17) . . ?
O23 V1 O22 101.46(19) . . ?
O23 V1 O25 101.42(18) . . ?
O25 V1 V8 116.17(11) . . ?
O25 V1 O2 150.49(16) . . ?
O25 V1 O4 82.37(15) . . ?
O25 V1 O7 85.55(15) . . ?
O6 V2 O3 85.66(15) . . ?
O6 V2 O8 85.76(16) . . ?
O6 V2 O19 158.84(17) . . ?
O8 V2 O3 71.65(14) . . ?
O19 V2 O3 74.17(14) . . ?
O19 V2 O8 81.92(16) . . ?
O21 V2 O3 164.58(17) . . ?
O21 V2 O6 101.76(19) . . ?
O21 V2 O8 95.21(18) . . ?
O21 V2 O19 96.46(18) . . ?
O21 V2 O25 103.75(19) . . ?
O25 V2 O3 89.33(16) . . ?
O25 V2 O6 92.02(17) . . ?
O25 V2 O8 160.96(17) . . ?
O25 V2 O19 94.03(17) . . ?
O1 V3 V8 39.25(11) . . ?
O1 V3 O9 70.61(14) . . ?
O4 V3 V8 37.62(11) . . ?
O4 V3 O1 76.71(15) . . ?
O4 V3 O9 87.33(14) . . ?
O6 V3 V8 124.90(13) . . ?
O6 V3 O1 156.41(17) . . ?
O6 V3 O4 91.40(16) . . ?
O6 V3 O9 88.78(16) . . ?
O6 V3 O13 96.20(18) . . ?
O9 V3 V8 73.57(10) . . ?
O13 V3 V8 124.55(13) . . ?
O13 V3 O1 88.33(16) . . ?
O13 V3 O4 157.57(17) . . ?
O13 V3 O9 71.81(15) . . ?
O14 V3 V8 105.05(15) . . ?
O14 V3 O1 98.00(18) . . ?
O14 V3 O4 101.21(18) . . ?
O14 V3 O6 104.33(19) . . ?
O14 V3 O9 164.02(17) . . ?
O14 V3 O13 97.32(19) . . ?
O3 V4 V13 73.56(9) . . ?
O10 V4 V13 37.24(11) . . ?
O10 V4 O3 84.66(14) . . ?
O12 V4 V13 116.66(12) . . ?
O12 V4 O3 87.65(14) . . ?
O12 V4 O10 82.23(16) . . ?
O12 V4 O17 152.46(17) . . ?
O17 V4 V13 40.42(12) . . ?
O17 V4 O3 72.09(14) . . ?
O17 V4 O10 77.59(16) . . ?
O19 V4 V13 134.71(13) . . ?
O19 V4 O3 77.41(15) . . ?
O19 V4 O10 162.03(16) . . ?
O19 V4 O12 95.78(18) . . ?
O19 V4 O17 97.67(18) . . ?
O30 V4 V13 101.78(15) . . ?
O30 V4 O3 170.34(18) . . ?
O30 V4 O10 96.70(19) . . ?
O30 V4 O12 102.01(19) . . ?
O30 V4 O17 98.80(19) . . ?
O30 V4 O19 101.2(2) . . ?
O3 V5 V13 73.45(9) . . ?
O8 V5 V13 126.48(12) . . ?
O8 V5 O3 73.58(15) . . ?
O8 V5 O16 158.84(17) . . ?
O8 V5 O17 89.09(16) . . ?
O15 V5 V13 124.58(14) . . ?
O15 V5 O3 89.77(16) . . ?
O15 V5 O8 96.05(18) . . ?
O15 V5 O16 91.98(17) . . ?
O15 V5 O17 157.74(18) . . ?
O16 V5 V13 36.39(11) . . ?
O16 V5 O3 86.95(15) . . ?
O16 V5 O17 76.52(16) . . ?
O17 V5 V13 40.34(11) . . ?
O17 V5 O3 70.89(14) . . ?
O31 V5 V13 102.79(15) . . ?
O31 V5 O3 164.15(17) . . ?
O31 V5 O8 97.84(19) . . ?
O31 V5 O15 104.58(19) . . ?
O31 V5 O16 99.0(2) . . ?
O31 V5 O17 96.10(18) . . ?
O12 V6 O7 88.69(15) . . ?
O12 V6 O22 93.31(18) . . ?
O12 V6 O26 90.87(18) . . ?
O12 V6 O29 159.55(18) . . ?
O22 V6 O7 73.07(14) . . ?
O22 V6 O29 82.13(17) . . ?
O26 V6 O7 85.37(15) . . ?
O26 V6 O22 157.92(17) . . ?
O26 V6 O29 86.41(18) . . ?
O29 V6 O7 70.89(15) . . ?
O32 V6 O7 166.36(18) . . ?
O32 V6 O12 103.2(2) . . ?
O32 V6 O22 99.27(19) . . ?
O32 V6 O26 100.8(2) . . ?
O32 V6 O29 97.2(2) . . ?
O5 V7 V13 39.52(12) . . ?
O5 V7 O11 70.89(14) . . ?
O10 V7 V13 37.69(11) . . ?
O10 V7 O5 77.07(16) . . ?
O10 V7 O11 86.09(14) . . ?
O11 V7 V13 73.08(10) . . ?
O24 V7 V13 124.90(14) . . ?
O24 V7 O5 88.43(18) . . ?
O24 V7 O10 157.62(17) . . ?
O24 V7 O11 72.97(15) . . ?
O26 V7 V13 124.82(14) . . ?
O26 V7 O5 158.29(18) . . ?
O26 V7 O10 90.28(18) . . ?
O26 V7 O11 90.94(16) . . ?
O26 V7 O24 97.70(19) . . ?
O36 V7 V13 102.08(17) . . ?
O36 V7 O5 94.90(19) . . ?
O36 V7 O10 99.9(2) . . ?
O36 V7 O11 163.10(18) . . ?
O36 V7 O24 98.2(2) . . ?
O36 V7 O26 104.7(2) . . ?
V3 V8 V1 79.87(3) . . ?
V3 V8 V12 119.09(4) . . ?
V11 V8 V1 122.99(4) . . ?
V11 V8 V3 72.58(4) . . ?
V11 V8 V12 80.45(4) . . ?
V12 V8 V1 70.96(3) . . ?
O1 V8 V1 122.26(12) . . ?
O1 V8 V3 44.10(11) . . ?
O1 V8 V11 40.62(12) . . ?
O1 V8 V12 119.10(12) . . ?
O1 V8 O2 152.61(17) . . ?
O2 V8 V1 39.74(12) . . ?
O2 V8 V3 118.17(12) . . ?
O2 V8 V11 122.86(12) . . ?
O2 V8 V12 43.92(12) . . ?
O4 V8 V1 43.23(12) . . ?
O4 V8 V3 40.90(12) . . ?
O4 V8 V11 108.97(12) . . ?
O4 V8 V12 107.84(12) . . ?
O4 V8 O1 84.81(16) . . ?
O4 V8 O2 82.83(16) . . ?
O18 V8 V1 106.52(12) . . ?
O18 V8 V3 109.16(13) . . ?
O18 V8 V11 44.27(13) . . ?
O18 V8 V12 39.98(12) . . ?
O18 V8 O1 84.86(17) . . ?
O18 V8 O2 83.71(17) . . ?
O18 V8 O4 128.07(17) . . ?
O40 V8 V1 118.76(15) . . ?
O40 V8 V3 121.73(16) . . ?
O40 V8 V11 118.21(15) . . ?
O40 V8 V12 119.17(16) . . ?
O40 V8 O1 104.69(19) . . ?
O40 V8 O2 102.71(19) . . ?
O40 V8 O4 116.61(19) . . ?
O40 V8 O18 115.3(2) . . ?
O13 V9 O9 71.55(14) . . ?
O15 V9 O9 84.90(15) . . ?
O15 V9 O13 84.51(16) . . ?
O15 V9 O20 159.49(17) . . ?
O20 V9 O9 76.13(15) . . ?
O20 V9 O13 82.17(17) . . ?
O27 V9 O9 89.98(16) . . ?
O27 V9 O13 161.16(17) . . ?
O27 V9 O15 90.30(18) . . ?
O27 V9 O20 97.34(19) . . ?
O35 V9 O9 164.85(18) . . ?
O35 V9 O13 95.01(18) . . ?
O35 V9 O15 101.12(19) . . ?
O35 V9 O20 95.5(2) . . ?
O35 V9 O27 103.8(2) . . ?
O5 V10 V13 39.36(13) . . ?
O5 V10 O11 73.02(15) . . ?
O5 V10 O16 78.09(16) . . ?
O11 V10 V13 73.32(9) . . ?
O16 V10 V13 38.78(11) . . ?
O16 V10 O11 83.46(14) . . ?
O27 V10 V13 117.43(13) . . ?
O27 V10 O5 151.19(17) . . ?
O27 V10 O11 84.24(15) . . ?
O27 V10 O16 82.02(16) . . ?
O28 V10 V13 135.23(14) . . ?
O28 V10 O5 99.46(19) . . ?
O28 V10 O11 78.22(16) . . ?
O28 V10 O16 161.39(18) . . ?
O28 V10 O27 92.78(18) . . ?
O39 V10 V13 102.74(15) . . ?
O39 V10 O5 100.40(19) . . ?
O39 V10 O11 173.23(18) . . ?
O39 V10 O16 96.9(2) . . ?
O39 V10 O27 102.52(19) . . ?
O39 V10 O28 101.7(2) . . ?
O1 V11 V8 39.40(12) . . ?
O1 V11 O9 72.30(14) . . ?
O1 V11 O18 77.65(16) . . ?
O9 V11 V8 73.95(9) . . ?
O18 V11 V8 38.27(11) . . ?
O18 V11 O9 83.98(14) . . ?
O20 V11 V8 135.13(14) . . ?
O20 V11 O1 99.08(18) . . ?
O20 V11 O9 77.19(16) . . ?
O20 V11 O18 160.94(17) . . ?
O20 V11 O33 92.68(19) . . ?
O33 V11 V8 117.29(13) . . ?
O33 V11 O1 150.36(16) . . ?
O33 V11 O9 84.10(15) . . ?
O33 V11 O18 82.37(17) . . ?
O37 V11 V8 103.49(16) . . ?
O37 V11 O1 101.43(19) . . ?
O37 V11 O9 172.89(19) . . ?
O37 V11 O18 98.1(2) . . ?
O37 V11 O20 100.9(2) . . ?
O37 V11 O33 102.9(2) . . ?
O2 V12 V8 40.06(11) . . ?
O2 V12 O7 70.58(14) . . ?
O7 V12 V8 73.19(9) . . ?
O18 V12 V8 36.61(11) . . ?
O18 V12 O2 76.50(16) . . ?
O18 V12 O7 86.52(15) . . ?
O29 V12 V8 125.21(14) . . ?
O29 V12 O2 87.99(17) . . ?
O29 V12 O7 73.33(15) . . ?
O29 V12 O18 157.87(18) . . ?
O34 V12 V8 103.68(16) . . ?
O34 V12 O2 96.71(19) . . ?
O34 V12 O7 163.98(19) . . ?
O34 V12 O18 100.2(2) . . ?
O34 V12 O29 97.1(2) . . ?
O34 V12 O38 104.3(2) . . ?
O38 V12 V8 123.88(14) . . ?
O38 V12 O2 157.16(18) . . ?
O38 V12 O7 89.97(17) . . ?
O38 V12 O18 90.88(18) . . ?
O38 V12 O29 98.02(19) . . ?
V4 V13 V5 71.17(3) . . ?
V7 V13 V4 80.27(4) . . ?
V7 V13 V5 119.10(4) . . ?
V10 V13 V4 122.72(4) . . ?
V10 V13 V5 79.57(4) . . ?
V10 V13 V7 72.63(4) . . ?
O5 V13 V4 123.53(13) . . ?
O5 V13 V5 118.91(12) . . ?
O5 V13 V7 44.92(12) . . ?
O5 V13 V10 40.86(12) . . ?
O5 V13 O17 153.51(17) . . ?
O10 V13 V4 42.89(13) . . ?
O10 V13 V5 107.37(13) . . ?
O10 V13 V7 41.29(13) . . ?
O10 V13 V10 108.83(13) . . ?
O10 V13 O5 86.05(18) . . ?
O10 V13 O16 127.13(18) . . ?
O10 V13 O17 83.38(17) . . ?
O16 V13 V4 105.81(13) . . ?
O16 V13 V5 38.93(13) . . ?
O16 V13 V7 109.24(13) . . ?
O16 V13 V10 44.34(13) . . ?
O16 V13 O5 85.14(17) . . ?
O16 V13 O17 82.07(17) . . ?
O17 V13 V4 40.57(11) . . ?
O17 V13 V5 43.38(11) . . ?
O17 V13 V7 119.18(12) . . ?
O17 V13 V10 121.63(12) . . ?
O42 V13 V4 115.94(16) . . ?
O42 V13 V5 118.92(17) . . ?
O42 V13 V7 121.88(17) . . ?
O42 V13 V10 121.28(16) . . ?
O42 V13 O5 105.9(2) . . ?
O42 V13 O10 115.4(2) . . ?
O42 V13 O16 117.2(2) . . ?
O42 V13 O17 100.6(2) . . ?
O24 V14 O11 71.18(15) . . ?
O28 V14 O11 75.31(15) . . ?
O28 V14 O24 82.00(17) . . ?
O33 V14 O11 90.21(17) . . ?
O33 V14 O24 161.05(18) . . ?
O33 V14 O28 97.09(19) . . ?
O33 V14 O38 91.95(19) . . ?
O38 V14 O11 83.85(15) . . ?
O38 V14 O24 82.72(17) . . ?
O38 V14 O28 157.24(18) . . ?
O41 V14 O11 164.93(19) . . ?
O41 V14 O24 94.9(2) . . ?
O41 V14 O28 97.5(2) . . ?
O41 V14 O33 103.9(2) . . ?
O41 V14 O38 100.5(2) . . ?
O7 P O3 109.3(2) . . ?
O7 P O9 110.4(2) . . ?
O7 P O11 108.8(2) . . ?
O9 P O3 108.0(2) . . ?
O11 P O3 110.7(2) . . ?
O11 P O9 109.7(2) . . ?
V8 O1 V3 96.65(16) . . ?
V8 O1 V11 99.98(18) . . ?
V11 O1 V3 120.70(19) . . ?
V1 O2 V12 118.74(19) . . ?
V8 O2 V1 101.11(18) . . ?
V8 O2 V12 96.01(16) . . ?
V2 O3 V4 86.35(12) . . ?
V5 O3 V2 93.64(13) . . ?
V5 O3 V4 94.22(13) . . ?
P O3 V2 123.4(2) . . ?
P O3 V4 126.8(2) . . ?
P O3 V5 122.5(2) . . ?
V3 O4 V1 140.8(2) . . ?
V8 O4 V1 99.42(17) . . ?
V8 O4 V3 101.47(17) . . ?
V10 O5 V7 119.1(2) . . ?
V13 O5 V7 95.56(17) . . ?
V13 O5 V10 99.78(19) . . ?
V3 O6 V2 145.9(2) . . ?
V1 O7 V6 84.81(12) . . ?
V12 O7 V1 93.82(13) . . ?
V12 O7 V6 91.68(13) . . ?
P O7 V1 128.8(2) . . ?
P O7 V6 123.3(2) . . ?
P O7 V12 123.2(2) . . ?
V2 O8 H8 120(5) . . ?
V5 O8 V2 120.8(2) . . ?
V5 O8 H8 108(5) . . ?
V3 O9 V11 92.48(13) . . ?
V9 O9 V3 94.26(14) . . ?
V9 O9 V11 85.29(12) . . ?
P O9 V3 122.78(19) . . ?
P O9 V9 124.3(2) . . ?
P O9 V11 127.3(2) . . ?
V7 O10 V4 142.0(2) . . ?
V13 O10 V4 99.86(19) . . ?
V13 O10 V7 101.02(18) . . ?
V7 O11 V10 92.98(13) . . ?
V14 O11 V7 93.91(14) . . ?
V14 O11 V10 84.81(12) . . ?
P O11 V7 123.5(2) . . ?
P O11 V10 127.9(2) . . ?
P O11 V14 123.0(2) . . ?
V6 O12 V4 151.7(2) . . ?
V3 O13 V9 122.2(2) . . ?
V3 O13 H13 118(4) . . ?
V9 O13 H13 118(4) . . ?
V5 O15 V9 144.6(2) . . ?
V5 O16 V10 142.3(2) . . ?
V13 O16 V5 104.69(18) . . ?
V13 O16 V10 96.88(18) . . ?
V4 O17 V5 119.14(19) . . ?
V13 O17 V4 99.01(18) . . ?
V13 O17 V5 96.29(16) . . ?
V8 O18 V11 97.46(18) . . ?
V8 O18 V12 103.40(18) . . ?
V12 O18 V11 142.5(2) . . ?
V4 O19 V2 121.7(2) . . ?
V11 O20 V9 121.2(2) . . ?
V1 O22 V6 123.9(2) . . ?
V7 O24 V14 121.7(2) . . ?
V7 O24 H24 109(4) . . ?
V14 O24 H24 116(4) . . ?
V2 O25 V1 152.5(2) . . ?
V7 O26 V6 145.9(2) . . ?
V9 O27 V10 153.9(2) . . ?
V10 O28 V14 121.4(2) . . ?
V6 O29 H29 117(6) . . ?
V12 O29 V6 123.5(2) . . ?
V12 O29 H29 113(6) . . ?
V14 O33 V11 153.6(2) . . ?
V12 O38 V14 145.0(2) . . ?
HW3A OW3 HW3B 106(5) . . ?
HW4A OW4 HW4B 109(5) . . ?
C25 N5 H5 117.7 . . ?
C29 N5 H5 117.7 . . ?
C29 N5 C25 124.6(7) . . ?
N5 C25 H25 120.6 . . ?
N5 C25 C26 118.7(7) . . ?
C26 C25 H25 120.6 . . ?
C25 C26 C30 119.8(7) . . ?
C27 C26 C25 117.2(7) . . ?
C27 C26 C30 123.0(8) . . ?
C26 C27 H27 118.9 . . ?
C26 C27 C28 122.3(8) . . ?
C28 C27 H27 118.9 . . ?
C27 C28 H28 120.6 . . ?
C29 C28 C27 118.8(7) . . ?
C29 C28 H28 120.6 . . ?
N5 C29 C28 118.4(7) . . ?
N5 C29 H29A 120.8 . . ?
C28 C29 H29A 120.8 . . ?
C26 C30 H30A 109.5 . . ?
C26 C30 H30B 109.5 . . ?
C26 C30 H30C 109.5 . . ?
H30A C30 H30B 109.5 . . ?
H30A C30 H30C 109.5 . . ?
H30B C30 H30C 109.5 . . ?
HW1A OW1 HW1B 114(9) . . ?
HW2B OW2 HW2A 101(10) . . ?
HW5A OW5 HW5B 103(4) . . ?
C19 N4 H4 114(7) . . ?
C19 N4 C23 123.6(8) . . ?
C23 N4 H4 122(7) . . ?
N4 C19 H19 120.3 . . ?
N4 C19 C20 119.4(9) . . ?
C20 C19 H19 120.3 . . ?
C19 C20 C24 118.8(10) . . ?
C21 C20 C19 119.3(9) . . ?
C21 C20 C24 121.8(10) . . ?
C20 C21 H21 120.1 . . ?
C22 C21 C20 119.8(9) . . ?
C22 C21 H21 120.1 . . ?
C21 C22 H22 120.7 . . ?
C21 C22 C23 118.6(8) . . ?
C23 C22 H22 120.7 . . ?
N4 C23 C22 119.1(7) . . ?
N4 C23 H23 120.4 . . ?
C22 C23 H23 120.4 . . ?
C20 C24 H24A 109.5 . . ?
C20 C24 H24B 109.5 . . ?
C20 C24 H24C 109.5 . . ?
H24A C24 H24B 109.5 . . ?
H24A C24 H24C 109.5 . . ?
H24B C24 H24C 109.5 . . ?
C1 N1 H1 122(4) . . ?
C5 N1 H1 116(4) . . ?
C5 N1 C1 122.1(6) . . ?
N1 C1 H1A 119.7 . . ?
N1 C1 C2 120.7(6) . . ?
C2 C1 H1A 119.7 . . ?
C1 C2 C3 117.6(6) . . ?
C1 C2 C6 121.0(7) . . ?
C3 C2 C6 121.4(7) . . ?
C2 C3 H3 119.6 . . ?
C4 C3 C2 120.9(7) . . ?
C4 C3 H3 119.6 . . ?
C3 C4 H4A 120.6 . . ?
C5 C4 C3 118.8(7) . . ?
C5 C4 H4A 120.6 . . ?
N1 C5 C4 119.9(7) . . ?
N1 C5 H5A 120 . . ?
C4 C5 H5A 120 . . ?
C2 C6 H6A 109.5 . . ?
C2 C6 H6B 109.5 . . ?
C2 C6 H6C 109.5 . . ?
H6A C6 H6B 109.5 . . ?
H6A C6 H6C 109.5 . . ?
H6B C6 H6C 109.5 . . ?
C7 N2 H2 118.4 . . ?
C11 N2 H2 118.4 . . ?
C11 N2 C7 123.2(6) . . ?
N2 C7 H7 119.6 . . ?
N2 C7 C8 120.8(6) . . ?
C8 C7 H7 119.6 . . ?
C7 C8 C9 117.3(6) . . ?
C7 C8 C12 121.9(6) . . ?
C9 C8 C12 120.7(7) . . ?
C8 C9 H9 119.8 . . ?
C8 C9 C10 120.5(7) . . ?
C10 C9 H9 119.8 . . ?
C9 C10 H10 120.1 . . ?
C11 C10 C9 119.9(7) . . ?
C11 C10 H10 120.1 . . ?
N2 C11 C10 118.0(6) . . ?
N2 C11 H11 121 . . ?
C10 C11 H11 121 . . ?
C8 C12 H12A 109.5 . . ?
C8 C12 H12B 109.5 . . ?
C8 C12 H12C 109.5 . . ?
H12A C12 H12B 109.5 . . ?
H12A C12 H12C 109.5 . . ?
H12B C12 H12C 109.5 . . ?
C13 N3 H3A 117.8 . . ?
C17 N3 H3A 117.8 . . ?
C17 N3 C13 124.3(7) . . ?
N3 C13 H13A 119.8 . . ?
N3 C13 C14 120.4(8) . . ?
C14 C13 H13A 119.8 . . ?
C13 C14 C15 117.6(8) . . ?
C13 C14 C18 121.1(8) . . ?
C15 C14 C18 121.2(8) . . ?
C14 C15 H15 120.4 . . ?
C16 C15 C14 119.1(8) . . ?
C16 C15 H15 120.4 . . ?
C15 C16 H16 119.5 . . ?
C17 C16 C15 121.1(8) . . ?
C17 C16 H16 119.5 . . ?
N3 C17 C16 117.5(8) . . ?
N3 C17 H17 121.3 . . ?
C16 C17 H17 121.3 . . ?
C14 C18 H18A 109.5 . . ?
C14 C18 H18B 109.5 . . ?
C14 C18 H18C 109.5 . . ?
H18A C18 H18B 109.5 . . ?
H18A C18 H18C 109.5 . . ?
H18B C18 H18C 109.5 . . ?

loop_
_geom_bond_atom_site_label_1
_geom_bond_atom_site_label_2
_geom_bond_distance
_geom_bond_site_symmetry_2
_geom_bond_publ_flag
V1 V8 2.9807(13) . ?
V1 O2 1.942(4) . ?
V1 O4 2.070(4) . ?
V1 O7 2.370(4) . ?
V1 O22 1.726(4) . ?
V1 O23 1.604(4) . ?
V1 O25 1.914(4) . ?
V2 O3 2.360(4) . ?
V2 O6 1.878(4) . ?
V2 O8 2.030(4) . ?
V2 O19 1.965(4) . ?
V2 O21 1.618(4) . ?
V2 O25 1.728(4) . ?
V3 V8 2.9424(14) . ?
V3 O1 2.061(4) . ?
V3 O4 1.966(4) . ?
V3 O6 1.731(4) . ?
V3 O9 2.387(4) . ?
V3 O13 1.918(4) . ?
V3 O14 1.602(4) . ?
V4 V13 2.9671(14) . ?
V4 O3 2.380(4) . ?
V4 O10 2.050(4) . ?
V4 O12 1.892(4) . ?
V4 O17 1.954(4) . ?
V4 O19 1.746(4) . ?
V4 O30 1.599(4) . ?
V5 V13 2.9911(14) . ?
V5 O3 2.352(4) . ?
V5 O8 1.923(4) . ?
V5 O15 1.732(4) . ?
V5 O16 1.943(4) . ?
V5 O17 2.067(4) . ?
V5 O31 1.600(4) . ?
V6 O7 2.429(4) . ?
V6 O12 1.764(4) . ?
V6 O22 1.938(4) . ?
V6 O26 1.906(4) . ?
V6 O29 1.970(4) . ?
V6 O32 1.596(4) . ?
V7 V13 2.9262(15) . ?
V7 O5 2.076(4) . ?
V7 O10 1.967(4) . ?
V7 O11 2.377(4) . ?
V7 O24 1.924(4) . ?
V7 O26 1.721(4) . ?
V7 O36 1.598(4) . ?
V8 V11 2.9080(14) . ?
V8 V12 2.9628(14) . ?
V8 O1 1.874(4) . ?
V8 O2 1.918(4) . ?
V8 O4 1.833(4) . ?
V8 O18 1.816(4) . ?
V8 O40 1.613(4) . ?
V9 O9 2.322(4) . ?
V9 O13 2.025(4) . ?
V9 O15 1.919(4) . ?
V9 O20 1.933(4) . ?
V9 O27 1.720(4) . ?
V9 O35 1.613(4) . ?
V10 V13 2.9075(14) . ?
V10 O5 1.930(4) . ?
V10 O11 2.386(4) . ?
V10 O16 2.047(4) . ?
V10 O27 1.928(4) . ?
V10 O28 1.741(4) . ?
V10 O39 1.599(4) . ?
V11 O1 1.922(4) . ?
V11 O9 2.408(4) . ?
V11 O18 2.047(4) . ?
V11 O20 1.744(4) . ?
V11 O33 1.915(4) . ?
V11 O37 1.595(4) . ?
V12 O2 2.067(4) . ?
V12 O7 2.354(4) . ?
V12 O18 1.957(4) . ?
V12 O29 1.925(4) . ?
V12 O34 1.595(4) . ?
V12 O38 1.722(4) . ?
V13 O5 1.871(4) . ?
V13 O10 1.823(4) . ?
V13 O16 1.834(4) . ?
V13 O17 1.948(4) . ?
V13 O42 1.616(4) . ?
V14 O11 2.368(4) . ?
V14 O24 2.047(4) . ?
V14 O28 1.935(4) . ?
V14 O33 1.700(4) . ?
V14 O38 1.919(4) . ?
V14 O41 1.615(4) . ?
P O3 1.543(4) . ?
P O7 1.532(4) . ?
P O9 1.541(4) . ?
P O11 1.534(4) . ?
O8 H8 0.85(2) . ?
O13 H13 0.86(2) . ?
O24 H24 0.86(2) . ?
O29 H29 0.85(2) . ?
OW3 HW3A 0.87(2) . ?
OW3 HW3B 0.87(2) . ?
OW4 HW4A 0.88(2) . ?
OW4 HW4B 0.88(2) . ?
N5 H5 0.86 . ?
N5 C25 1.344(9) . ?
N5 C29 1.328(9) . ?
C25 H25 0.93 . ?
C25 C26 1.402(11) . ?
C26 C27 1.369(10) . ?
C26 C30 1.502(10) . ?
C27 H27 0.93 . ?
C27 C28 1.380(10) . ?
C28 H28 0.93 . ?
C28 C29 1.377(11) . ?
C29 H29A 0.93 . ?
C30 H30A 0.96 . ?
C30 H30B 0.96 . ?
C30 H30C 0.96 . ?
OW1 HW1A 0.79(8) . ?
OW1 HW1B 0.87(2) . ?
OW2 HW2B 0.87(2) . ?
OW2 HW2A 0.87(2) . ?
OW5 HW5A 0.861(19) . ?
OW5 HW5B 0.885(18) . ?
N4 H4 0.90(11) . ?
N4 C19 1.318(11) . ?
N4 C23 1.318(11) . ?
C19 H19 0.93 . ?
C19 C20 1.376(13) . ?
C20 C21 1.373(13) . ?
C20 C24 1.548(15) . ?
C21 H21 0.93 . ?
C21 C22 1.372(11) . ?
C22 H22 0.93 . ?
C22 C23 1.396(11) . ?
C23 H23 0.93 . ?
C24 H24A 0.96 . ?
C24 H24B 0.96 . ?
C24 H24C 0.96 . ?
N1 H1 0.98(7) . ?
N1 C1 1.340(9) . ?
N1 C5 1.327(9) . ?
C1 H1A 0.93 . ?
C1 C2 1.374(9) . ?
C2 C3 1.384(9) . ?
C2 C6 1.508(10) . ?
C3 H3 0.93 . ?
C3 C4 1.375(10) . ?
C4 H4A 0.93 . ?
C4 C5 1.373(10) . ?
C5 H5A 0.93 . ?
C6 H6A 0.96 . ?
C6 H6B 0.96 . ?
C6 H6C 0.96 . ?
N2 H2 0.86 . ?
N2 C7 1.351(8) . ?
N2 C11 1.321(8) . ?
C7 H7 0.93 . ?
C7 C8 1.361(9) . ?
C8 C9 1.378(10) . ?
C8 C12 1.500(9) . ?
C9 H9 0.93 . ?
C9 C10 1.386(10) . ?
C10 H10 0.93 . ?
C10 C11 1.378(10) . ?
C11 H11 0.93 . ?
C12 H12A 0.96 . ?
C12 H12B 0.96 . ?
C12 H12C 0.96 . ?
N3 H3A 0.86 . ?
N3 C13 1.337(10) . ?
N3 C17 1.329(10) . ?
C13 H13A 0.93 . ?
C13 C14 1.368(11) . ?
C14 C15 1.402(12) . ?
C14 C18 1.504(12) . ?
C15 H15 0.93 . ?
C15 C16 1.393(12) . ?
C16 H16 0.93 . ?
C16 C17 1.365(12) . ?
C17 H17 0.93 . ?
C18 H18A 0.96 . ?
C18 H18B 0.96 . ?
C18 H18C 0.96 . ?

loop_
_geom_torsion_atom_site_label_1
_geom_torsion_atom_site_label_2
_geom_torsion_atom_site_label_3
_geom_torsion_atom_site_label_4
_geom_torsion
_geom_torsion_site_symmetry_1
_geom_torsion_site_symmetry_2
_geom_torsion_site_symmetry_3
_geom_torsion_site_symmetry_4
_geom_torsion_publ_flag
V1 V8 O1 V3 18.19(19) . . . . ?
V1 V8 O1 V11 -104.67(14) . . . . ?
V1 V8 O4 V3 -146.7(2) . . . . ?
V1 V8 O18 V11 120.62(11) . . . . ?
V1 V8 O18 V12 -27.97(18) . . . . ?
V3 V8 O1 V11 -122.9(2) . . . . ?
V3 V8 O4 V1 146.7(2) . . . . ?
V3 V8 O18 V11 35.85(16) . . . . ?
V3 V8 O18 V12 -112.75(14) . . . . ?
V4 V13 O5 V7 17.9(2) . . . . ?
V4 V13 O5 V10 -103.01(15) . . . . ?
V4 V13 O10 V7 -148.1(2) . . . . ?
V4 V13 O16 V5 -27.83(19) . . . . ?
V4 V13 O16 V10 120.94(12) . . . . ?
V5 V13 O5 V7 103.48(13) . . . . ?
V5 V13 O5 V10 -17.4(2) . . . . ?
V5 V13 O10 V4 33.54(16) . . . . ?
V5 V13 O10 V7 -114.59(13) . . . . ?
V5 V13 O16 V10 148.8(3) . . . . ?
V7 V13 O5 V10 -120.9(2) . . . . ?
V7 V13 O10 V4 148.1(2) . . . . ?
V7 V13 O16 V5 -112.82(15) . . . . ?
V7 V13 O16 V10 35.95(16) . . . . ?
V8 V1 O22 V6 -52.2(3) . . . . ?
V8 V3 O6 V2 -12.3(5) . . . . ?
V8 V11 O20 V9 -55.5(3) . . . . ?
V8 V12 O38 V14 -13.6(5) . . . . ?
V10 V13 O5 V7 120.9(2) . . . . ?
V10 V13 O10 V4 118.17(12) . . . . ?
V10 V13 O10 V7 -29.97(18) . . . . ?
V10 V13 O16 V5 -148.8(3) . . . . ?
V11 V8 O1 V3 122.9(2) . . . . ?
V11 V8 O4 V1 118.36(12) . . . . ?
V11 V8 O4 V3 -28.34(17) . . . . ?
V11 V8 O18 V12 -148.6(3) . . . . ?
V12 V8 O1 V3 103.02(13) . . . . ?
V12 V8 O1 V11 -19.84(19) . . . . ?
V12 V8 O4 V1 32.58(16) . . . . ?
V12 V8 O4 V3 -114.12(13) . . . . ?
V12 V8 O18 V11 148.6(3) . . . . ?
V13 V4 O12 V6 30.3(5) . . . . ?
V13 V4 O19 V2 -56.5(3) . . . . ?
V13 V5 O15 V9 -14.5(5) . . . . ?
V13 V7 O26 V6 -17.5(5) . . . . ?
V13 V10 O28 V14 -56.0(3) . . . . ?
O1 V3 O6 V2 28.1(7) . . . . ?
O1 V8 O4 V1 151.52(17) . . . . ?
O1 V8 O4 V3 4.82(17) . . . . ?
O1 V8 O18 V11 -1.54(16) . . . . ?
O1 V8 O18 V12 -150.13(19) . . . . ?
O1 V11 O20 V9 -73.9(3) . . . . ?
O2 V1 O22 V6 -71.6(3) . . . . ?
O2 V8 O1 V3 58.9(4) . . . . ?
O2 V8 O1 V11 -64.0(4) . . . . ?
O2 V8 O4 V1 -3.99(16) . . . . ?
O2 V8 O4 V3 -150.68(19) . . . . ?
O2 V8 O18 V11 153.52(18) . . . . ?
O2 V8 O18 V12 4.93(18) . . . . ?
O2 V12 O38 V14 25.1(8) . . . . ?
O3 V2 O6 V3 -59.3(4) . . . . ?
O3 V2 O25 V1 44.1(5) . . . . ?
O3 V4 O12 V6 -39.9(5) . . . . ?
O3 V4 O19 V2 -5.5(2) . . . . ?
O3 V5 O15 V9 55.1(4) . . . . ?
O3 P O7 V1 -55.0(3) . . . . ?
O3 P O7 V6 58.0(3) . . . . ?
O3 P O7 V12 176.1(2) . . . . ?
O3 P O9 V3 57.3(3) . . . . ?
O3 P O9 V9 -65.7(3) . . . . ?
O3 P O9 V11 -178.9(2) . . . . ?
O3 P O11 V7 -64.3(3) . . . . ?
O3 P O11 V10 62.2(3) . . . . ?
O3 P O11 V14 173.9(2) . . . . ?
O4 V1 O22 V6 4.2(7) . . . . ?
O4 V3 O6 V2 -30.7(4) . . . . ?
O4 V8 O1 V3 -4.53(16) . . . . ?
O4 V8 O1 V11 -127.39(18) . . . . ?
O4 V8 O18 V11 77.8(2) . . . . ?
O4 V8 O18 V12 -70.8(3) . . . . ?
O5 V7 O26 V6 20.0(8) . . . . ?
O5 V10 O28 V14 -75.1(3) . . . . ?
O5 V13 O10 V4 152.63(18) . . . . ?
O5 V13 O10 V7 4.49(18) . . . . ?
O5 V13 O16 V5 -151.3(2) . . . . ?
O5 V13 O16 V10 -2.58(17) . . . . ?
O6 V2 O25 V1 -41.5(5) . . . . ?
O7 V1 O22 V6 -2.3(2) . . . . ?
O7 V6 O12 V4 41.5(5) . . . . ?
O7 V12 O38 V14 56.0(4) . . . . ?
O7 P O3 V2 56.2(3) . . . . ?
O7 P O3 V4 -57.3(3) . . . . ?
O7 P O3 V5 176.9(2) . . . . ?
O7 P O9 V3 -62.1(3) . . . . ?
O7 P O9 V9 174.8(2) . . . . ?
O7 P O9 V11 61.6(3) . . . . ?
O7 P O11 V7 55.9(3) . . . . ?
O7 P O11 V10 -177.6(2) . . . . ?
O7 P O11 V14 -65.9(3) . . . . ?
O8 V2 O6 V3 -131.2(4) . . . . ?
O8 V2 O25 V1 41.4(9) . . . . ?
O8 V5 O15 V9 128.5(4) . . . . ?
O9 V3 O6 V2 56.6(4) . . . . ?
O9 V9 O27 V10 41.1(6) . . . . ?
O9 V11 O20 V9 -4.6(2) . . . . ?
O9 P O3 V2 -63.9(3) . . . . ?
O9 P O3 V4 -177.4(2) . . . . ?
O9 P O3 V5 56.8(3) . . . . ?
O9 P O7 V1 63.6(3) . . . . ?
O9 P O7 V6 176.6(2) . . . . ?
O9 P O7 V12 -65.2(3) . . . . ?
O9 P O11 V7 176.7(2) . . . . ?
O9 P O11 V10 -56.8(3) . . . . ?
O9 P O11 V14 54.9(3) . . . . ?
O10 V4 O12 V6 45.0(5) . . . . ?
O10 V4 O19 V2 -1.8(7) . . . . ?
O10 V7 O26 V6 -33.6(4) . . . . ?
O10 V13 O5 V7 -4.20(16) . . . . ?
O10 V13 O5 V10 -125.06(19) . . . . ?
O10 V13 O16 V5 -70.0(3) . . . . ?
O10 V13 O16 V10 78.7(2) . . . . ?
O11 V7 O26 V6 52.5(4) . . . . ?
O11 V10 O28 V14 -4.8(2) . . . . ?
O11 V14 O33 V11 45.0(6) . . . . ?
O11 P O3 V2 176.0(2) . . . . ?
O11 P O3 V4 62.5(3) . . . . ?
O11 P O3 V5 -63.3(3) . . . . ?
O11 P O7 V1 -176.0(2) . . . . ?
O11 P O7 V6 -63.0(3) . . . . ?
O11 P O7 V12 55.1(3) . . . . ?
O11 P O9 V3 178.1(2) . . . . ?
O11 P O9 V9 55.0(3) . . . . ?
O11 P O9 V11 -58.2(3) . . . . ?
O12 V4 O19 V2 80.8(2) . . . . ?
O13 V3 O6 V2 128.2(4) . . . . ?
O13 V9 O27 V10 29.8(10) . . . . ?
O14 V3 O6 V2 -132.6(4) . . . . ?
O15 V9 O27 V10 -43.8(6) . . . . ?
O16 V5 O15 V9 -31.9(4) . . . . ?
O16 V10 O28 V14 5.7(7) . . . . ?
O16 V13 O5 V7 123.61(17) . . . . ?
O16 V13 O5 V10 2.75(18) . . . . ?
O16 V13 O10 V4 71.8(2) . . . . ?
O16 V13 O10 V7 -76.4(3) . . . . ?
O17 V4 O12 V6 1.9(8) . . . . ?
O17 V4 O19 V2 -75.1(2) . . . . ?
O17 V5 O15 V9 26.0(7) . . . . ?
O17 V13 O5 V7 62.4(4) . . . . ?
O17 V13 O5 V10 -58.5(4) . . . . ?
O17 V13 O10 V4 -3.04(16) . . . . ?
O17 V13 O10 V7 -151.18(18) . . . . ?
O17 V13 O16 V5 5.40(18) . . . . ?
O17 V13 O16 V10 154.16(18) . . . . ?
O18 V8 O1 V3 124.50(17) . . . . ?
O18 V8 O1 V11 1.65(17) . . . . ?
O18 V8 O4 V1 72.2(2) . . . . ?
O18 V8 O4 V3 -74.5(2) . . . . ?
O18 V11 O20 V9 4.5(7) . . . . ?
O18 V12 O38 V14 -30.5(4) . . . . ?
O19 V2 O6 V3 -76.8(6) . . . . ?
O19 V2 O25 V1 118.2(5) . . . . ?
O19 V4 O12 V6 -117.0(5) . . . . ?
O20 V9 O27 V10 117.1(6) . . . . ?
O21 V2 O6 V3 134.4(4) . . . . ?
O21 V2 O25 V1 -144.1(5) . . . . ?
O22 V6 O12 V4 114.5(5) . . . . ?
O23 V1 O22 V6 -175.2(3) . . . . ?
O24 V7 O26 V6 125.4(4) . . . . ?
O24 V14 O33 V11 34.2(11) . . . . ?
O25 V1 O22 V6 82.2(3) . . . . ?
O25 V2 O6 V3 29.9(4) . . . . ?
O26 V6 O12 V4 -43.8(5) . . . . ?
O27 V10 O28 V14 78.7(2) . . . . ?
O28 V14 O33 V11 120.2(6) . . . . ?
O29 V6 O12 V4 38.3(9) . . . . ?
O29 V12 O38 V14 129.2(4) . . . . ?
O30 V4 O12 V6 140.2(5) . . . . ?
O30 V4 O19 V2 -175.7(2) . . . . ?
O31 V5 O15 V9 -131.7(4) . . . . ?
O32 V6 O12 V4 -145.2(5) . . . . ?
O33 V11 O20 V9 78.8(2) . . . . ?
O34 V12 O38 V14 -131.3(4) . . . . ?
O35 V9 O27 V10 -145.4(6) . . . . ?
O36 V7 O26 V6 -134.0(4) . . . . ?
O37 V11 O20 V9 -177.5(2) . . . . ?
O38 V14 O33 V11 -38.9(6) . . . . ?
O39 V10 O28 V14 -177.9(2) . . . . ?
O40 V8 O1 V3 -120.71(19) . . . . ?
O40 V8 O1 V11 116.4(2) . . . . ?
O40 V8 O4 V1 -104.6(2) . . . . ?
O40 V8 O4 V3 108.7(2) . . . . ?
O40 V8 O18 V11 -105.4(2) . . . . ?
O40 V8 O18 V12 106.0(2) . . . . ?
O41 V14 O33 V11 -140.3(6) . . . . ?
O42 V13 O5 V7 -119.45(19) . . . . ?
O42 V13 O5 V10 119.7(2) . . . . ?
O42 V13 O10 V4 -101.6(2) . . . . ?
O42 V13 O10 V7 110.3(2) . . . . ?
O42 V13 O16 V5 103.2(2) . . . . ?
O42 V13 O16 V10 -108.0(2) . . . . ?
N5 C25 C26 C27 0.6(12) . . . . ?
N5 C25 C26 C30 178.7(7) . . . . ?
C25 N5 C29 C28 1.9(12) . . . . ?
C25 C26 C27 C28 1.1(12) . . . . ?
C26 C27 C28 C29 -1.3(12) . . . . ?
C27 C28 C29 N5 -0.2(12) . . . . ?
C29 N5 C25 C26 -2.2(12) . . . . ?
C30 C26 C27 C28 -177.0(8) . . . . ?
N4 C19 C20 C21 0.5(17) . . . . ?
N4 C19 C20 C24 178.8(10) . . . . ?
C19 N4 C23 C22 -0.7(15) . . . . ?
C19 C20 C21 C22 1.1(17) . . . . ?
C20 C21 C22 C23 -2.4(16) . . . . ?
C21 C22 C23 N4 2.3(15) . . . . ?
C23 N4 C19 C20 -0.7(16) . . . . ?
C24 C20 C21 C22 -177.2(11) . . . . ?
N1 C1 C2 C3 -0.2(10) . . . . ?
N1 C1 C2 C6 -179.3(7) . . . . ?
C1 N1 C5 C4 1.0(12) . . . . ?
C1 C2 C3 C4 0.8(11) . . . . ?
C2 C3 C4 C5 -0.5(12) . . . . ?
C3 C4 C5 N1 -0.4(13) . . . . ?
C5 N1 C1 C2 -0.7(11) . . . . ?
C6 C2 C3 C4 179.9(8) . . . . ?
N2 C7 C8 C9 -6.3(10) . . . . ?
N2 C7 C8 C12 177.3(6) . . . . ?
C7 N2 C11 C10 1.6(10) . . . . ?
C7 C8 C9 C10 6.4(12) . . . . ?
C8 C9 C10 C11 -2.8(13) . . . . ?
C9 C10 C11 N2 -1.3(12) . . . . ?
C11 N2 C7 C8 2.3(10) . . . . ?
C12 C8 C9 C10 -177.1(8) . . . . ?
N3 C13 C14 C15 2.2(13) . . . . ?
N3 C13 C14 C18 -177.8(8) . . . . ?
C13 N3 C17 C16 -0.7(13) . . . . ?
C13 C14 C15 C16 -2.2(13) . . . . ?
C14 C15 C16 C17 0.9(14) . . . . ?
C15 C16 C17 N3 0.6(14) . . . . ?
C17 N3 C13 C14 -0.7(13) . . . . ?
C18 C14 C15 C16 177.7(9) . . . . ?
